data_7103936
loop_
_publ_author_name
'Leung, Wing-Por'
'So, Cheuk-Wai'
'Wang, Jin-Zhi'
'Mak, Thomas C. W.'

_publ_section_title
;
 A novel synthesis of metallogermacyclopropane and molybdenum
 bis(iminophosphorano)carbene complexes from bisgermavinylidene
;
_journal_coden_ASTM CHCOFS
_journal_issue 2
_journal_name_full
;
 Chemical Communications (Cambridge, United Kingdom)
;
_journal_page_first 248
_journal_page_last 249
_journal_paper_doi 10.1039/b210598e
_journal_year 2003
_chemical_formula_sum 'C39 H38 Ge N2 O8 P2 Si2 W2'
_chemical_formula_weight 1221.12
_space_group_IT_number 19
_symmetry_cell_setting orthorhombic
_symmetry_space_group_name_Hall 'P 2ac 2ab'
_symmetry_space_group_name_H-M 'P 21 21 21'
_atom_sites_solution_hydrogens geom
_atom_sites_solution_primary direct
_atom_sites_solution_secondary difmap
_audit_creation_method SHELXL-97
_cell_angle_alpha 90.00
_cell_angle_beta 90.00
_cell_angle_gamma 90.00
_cell_formula_units_Z 4
_cell_length_a 10.9208(15)
_cell_length_b 19.945(3)
_cell_length_c 20.951(3)
_cell_measurement_reflns_used 21414
_cell_measurement_temperature 294(2)
_cell_measurement_theta_max 27.5
_cell_measurement_theta_min 1
_cell_volume 4563.3(11)
_computing_cell_refinement 'Bruker SMART'
_computing_data_collection 'Bruker SMART'
_computing_data_reduction 'Bruker SHELXTL NT'
_computing_molecular_graphics 'Bruker SHELXTL NT'
_computing_publication_material 'Bruker SHELXTL NT'
_computing_structure_refinement 'SHELXL-97 (Sheldrick, 1997)'
_computing_structure_solution 'SHELXS-97 (Sheldrick, 1990)'
_diffrn_ambient_temperature 294(2)
_diffrn_measured_fraction_theta_full 0.999
_diffrn_measured_fraction_theta_max 0.999
_diffrn_measurement_device_type 'Bruker CCD Area Detector'
_diffrn_measurement_method 'phi and omega scan'
_diffrn_radiation_monochromator graphite
_diffrn_radiation_source 'fine-focus sealed tube'
_diffrn_radiation_type MoK\a
_diffrn_radiation_wavelength 0.71073
_diffrn_reflns_av_R_equivalents 0.0390
_diffrn_reflns_av_sigmaI/netI 0.0397
_diffrn_reflns_limit_h_max 14
_diffrn_reflns_limit_h_min -11
_diffrn_reflns_limit_k_max 25
_diffrn_reflns_limit_k_min -25
_diffrn_reflns_limit_l_max 27
_diffrn_reflns_limit_l_min -19
_diffrn_reflns_number 31134
_diffrn_reflns_theta_full 27.54
_diffrn_reflns_theta_max 27.54
_diffrn_reflns_theta_min 1.41
_exptl_absorpt_coefficient_mu 5.855
_exptl_absorpt_correction_T_max 0.3872
_exptl_absorpt_correction_T_min 0.2910
_exptl_absorpt_correction_type empirical
_exptl_absorpt_process_details 'SADABS; Sheldrick 1996'
_exptl_crystal_colour red
_exptl_crystal_density_diffrn 1.777
_exptl_crystal_density_method 'not measured'
_exptl_crystal_description block
_exptl_crystal_F_000 2352
_exptl_crystal_size_max 0.28
_exptl_crystal_size_mid 0.22
_exptl_crystal_size_min 0.20
_refine_diff_density_max 1.149
_refine_diff_density_min -1.099
_refine_diff_density_rms 0.315
_refine_ls_abs_structure_details 'Flack H D (1983), Acta Cryst. A39, 876-881'
_refine_ls_abs_structure_Flack -0.011(8)
_refine_ls_extinction_method none
_refine_ls_goodness_of_fit_ref 1.090
_refine_ls_hydrogen_treatment mixed
_refine_ls_matrix_type full
_refine_ls_number_parameters 505
_refine_ls_number_reflns 10521
_refine_ls_number_restraints 0
_refine_ls_restrained_S_all 1.090
_refine_ls_R_factor_all 0.0370
_refine_ls_R_factor_gt 0.0277
_refine_ls_shift/su_max 0.001
_refine_ls_shift/su_mean 0.000
_refine_ls_structure_factor_coef Fsqd
_refine_ls_weighting_details 'calc w=1/[\s^2^(Fo^2^)+(0.0442P)^2^+0.0000P] where P=(Fo^2^+2Fc^2^)/3'
_refine_ls_weighting_scheme calc
_refine_ls_wR_factor_gt 0.0628
_refine_ls_wR_factor_ref 0.0836
_reflns_number_gt 9264
_reflns_number_total 10521
_reflns_threshold_expression >2sigma(I)
_cod_data_source_file b210598e.txt
_cod_data_source_block scw1
_cod_depositor_comments
;
The following automatic conversions were performed:
'_symmetry_cell_setting' value 'Orthorhombic' changed to 'orthorhombic'
according to '/home/saulius/struct/CIF-dictionaries/cif_core.dic'
dictionary named 'cif_core.dic' version 2.4.1 from 2010-06-29.

Automatic conversion script
Id: cif_fix_enum 1527 2010-12-29 10:47:43Z saulius 
;
_cod_original_sg_symbol_H-M P2(1)2(1)2(1)
_cod_database_code 7103936

loop_
_symmetry_equiv_pos_as_xyz
'x, y, z'
'-x+1/2, -y, z+1/2'
'-x, y+1/2, -z+1/2'
'x+1/2, -y+1/2, -z'

loop_
_atom_site_label
_atom_site_type_symbol
_atom_site_fract_x
_atom_site_fract_y
_atom_site_fract_z
_atom_site_U_iso_or_equiv
_atom_site_adp_type
_atom_site_occupancy
_atom_site_symmetry_multiplicity
_atom_site_calc_flag
_atom_site_refinement_flags
_atom_site_disorder_assembly
_atom_site_disorder_group
W1 W 0.043231(16) 0.410896(9) 0.733114(10) 0.04301(4) Uani 1 1 d . . .
W2 W 0.130613(15) 0.517364(8) 0.931946(9) 0.03732(4) Uani 1 1 d . . .
Ge1 Ge 0.16264(4) 0.43234(2) 0.83852(2) 0.03675(11) Uani 1 1 d . . .
Si1 Si 0.29182(16) 0.28679(6) 0.89285(9) 0.0623(4) Uani 1 1 d . . .
Si2 Si 0.20496(12) 0.68916(6) 0.95086(7) 0.0474(4) Uani 1 1 d . . .
P1 P 0.39601(9) 0.43055(5) 0.87429(6) 0.0369(3) Uani 1 1 d . . .
P2 P 0.31502(9) 0.58398(5) 0.86008(5) 0.0348(2) Uani 1 1 d . . .
O1 O 0.2625(4) 0.4565(3) 0.6429(2) 0.0919(15) Uani 1 1 d . . .
O2 O 0.1357(5) 0.2620(2) 0.7175(3) 0.1117(18) Uani 1 1 d . . .
O3 O -0.1070(4) 0.3926(2) 0.6072(2) 0.0894(14) Uani 1 1 d . . .
O4 O -0.1763(4) 0.3547(2) 0.8184(3) 0.0962(17) Uani 1 1 d . . .
O5 O -0.0492(4) 0.56218(19) 0.7347(2) 0.0828(14) Uani 1 1 d . . .
O6 O 0.1063(5) 0.3842(2) 1.0083(2) 0.0919(15) Uani 1 1 d . . .
O7 O -0.1270(3) 0.5010(2) 0.8734(2) 0.0772(13) Uani 1 1 d . . .
O8 O -0.0506(4) 0.5637(3) 1.0392(2) 0.0971(15) Uani 1 1 d . . .
N1 N 0.2944(3) 0.37101(17) 0.87169(19) 0.0417(9) Uani 1 1 d . . .
N2 N 0.2226(3) 0.61068(16) 0.91382(18) 0.0382(9) Uani 1 1 d . . .
C1 C 0.1877(5) 0.4408(3) 0.6771(3) 0.0629(16) Uani 1 1 d . . .
C2 C 0.1012(5) 0.3158(3) 0.7245(3) 0.0648(16) Uani 1 1 d . . .
C3 C -0.0542(5) 0.3988(3) 0.6543(3) 0.0600(15) Uani 1 1 d . . .
C4 C -0.0996(5) 0.3762(3) 0.7885(3) 0.0595(16) Uani 1 1 d . . .
C5 C -0.0151(4) 0.5080(2) 0.7370(3) 0.0526(13) Uani 1 1 d . . .
C6 C 0.1152(5) 0.4310(3) 0.9781(2) 0.0551(14) Uani 1 1 d . . .
C7 C -0.0315(4) 0.5050(2) 0.8952(3) 0.0524(13) Uani 1 1 d . . .
C8 C 0.0187(5) 0.5482(3) 1.0007(3) 0.0572(14) Uani 1 1 d . . .
C9 C 0.2944(4) 0.49839(17) 0.8679(2) 0.0323(10) Uani 1 1 d . . .
C10 C 0.1292(7) 0.2607(3) 0.8927(4) 0.089(2) Uani 1 1 d . . .
H10A H 0.0955 0.2670 0.8508 0.133 Uiso 1 1 calc R . .
H10B H 0.0843 0.2874 0.9229 0.133 Uiso 1 1 calc R . .
H10C H 0.1235 0.2143 0.9044 0.133 Uiso 1 1 calc R . .
C11 C 0.3831(8) 0.2357(3) 0.8426(4) 0.123(3) Uani 1 1 d . . .
H11A H 0.3550 0.2398 0.7993 0.184 Uiso 1 1 calc R . .
H11B H 0.3767 0.1898 0.8560 0.184 Uiso 1 1 calc R . .
H11C H 0.4669 0.2499 0.8452 0.184 Uiso 1 1 calc R . .
C12 C 0.3542(8) 0.2732(3) 0.9753(3) 0.106(3) Uani 1 1 d . . .
H12A H 0.3080 0.2994 1.0053 0.159 Uiso 1 1 calc R . .
H12B H 0.4386 0.2868 0.9765 0.159 Uiso 1 1 calc R . .
H12C H 0.3481 0.2266 0.9862 0.159 Uiso 1 1 calc R . .
C13 C 0.0435(5) 0.7185(3) 0.9416(4) 0.078(2) Uani 1 1 d . . .
H13A H -0.0111 0.6863 0.9603 0.117 Uiso 1 1 calc R . .
H13B H 0.0248 0.7235 0.8971 0.117 Uiso 1 1 calc R . .
H13C H 0.0337 0.7609 0.9627 0.117 Uiso 1 1 calc R . .
C14 C 0.2392(6) 0.6777(3) 1.0370(3) 0.0704(18) Uani 1 1 d . . .
H14A H 0.3218 0.6622 1.0419 0.106 Uiso 1 1 calc R . .
H14B H 0.1838 0.6454 1.0548 0.106 Uiso 1 1 calc R . .
H14C H 0.2297 0.7198 1.0588 0.106 Uiso 1 1 calc R . .
C15 C 0.3116(5) 0.7528(2) 0.9143(3) 0.0681(19) Uani 1 1 d . . .
H15A H 0.3947 0.7380 0.9193 0.102 Uiso 1 1 calc R . .
H15B H 0.3012 0.7952 0.9353 0.102 Uiso 1 1 calc R . .
H15C H 0.2933 0.7576 0.8697 0.102 Uiso 1 1 calc R . .
C16 C 0.4711(4) 0.6092(2) 0.8751(2) 0.0419(11) Uani 1 1 d . . .
C17 C 0.5443(5) 0.6388(3) 0.8288(3) 0.0628(15) Uani 1 1 d . . .
H17A H 0.5114 0.6498 0.7892 0.075 Uiso 1 1 calc R . .
C18 C 0.6678(5) 0.6521(3) 0.8418(4) 0.081(2) Uani 1 1 d . . .
H18A H 0.7183 0.6702 0.8105 0.097 Uiso 1 1 calc R . .
C19 C 0.7134(5) 0.6381(3) 0.9017(4) 0.076(2) Uani 1 1 d . . .
H19A H 0.7947 0.6480 0.9108 0.092 Uiso 1 1 calc R . .
C20 C 0.6421(4) 0.6102(3) 0.9475(3) 0.0613(16) Uani 1 1 d . . .
H20A H 0.6753 0.6006 0.9874 0.074 Uiso 1 1 calc R . .
C21 C 0.5206(4) 0.5961(2) 0.9354(3) 0.0456(11) Uani 1 1 d . . .
H21A H 0.4716 0.5779 0.9673 0.055 Uiso 1 1 calc R . .
C22 C 0.2770(4) 0.6130(2) 0.7810(2) 0.0474(12) Uani 1 1 d . . .
C23 C 0.3361(6) 0.5861(3) 0.7275(3) 0.0677(16) Uani 1 1 d . . .
H23A H 0.3932 0.5519 0.7324 0.081 Uiso 1 1 calc R . .
C24 C 0.3090(7) 0.6108(4) 0.6665(3) 0.093(2) Uani 1 1 d . . .
H24A H 0.3510 0.5938 0.6315 0.112 Uiso 1 1 calc R . .
C25 C 0.2207(9) 0.6603(4) 0.6570(4) 0.113(3) Uani 1 1 d . . .
H25A H 0.2028 0.6760 0.6163 0.136 Uiso 1 1 calc R . .
C26 C 0.1651(8) 0.6833(3) 0.7062(4) 0.111(3) Uani 1 1 d . . .
H26A H 0.1061 0.7162 0.6996 0.133 Uiso 1 1 calc R . .
C27 C 0.1872(5) 0.6623(2) 0.7704(3) 0.0643(16) Uani 1 1 d . . .
H27A H 0.1433 0.6806 0.8042 0.077 Uiso 1 1 calc R . .
C28 C 0.4916(4) 0.4264(2) 0.9448(2) 0.0427(12) Uani 1 1 d . . .
C29 C 0.6145(4) 0.4088(3) 0.9422(3) 0.0611(15) Uani 1 1 d . . .
H29A H 0.6482 0.3971 0.9030 0.073 Uiso 1 1 calc R . .
C30 C 0.6882(6) 0.4080(3) 0.9955(3) 0.0774(19) Uani 1 1 d . . .
H30A H 0.7707 0.3967 0.9926 0.093 Uiso 1 1 calc R . .
C31 C 0.6370(6) 0.4241(3) 1.0521(3) 0.085(2) Uani 1 1 d . . .
H31A H 0.6855 0.4247 1.0886 0.102 Uiso 1 1 calc R . .
C32 C 0.5135(6) 0.4399(3) 1.0569(3) 0.0704(18) Uani 1 1 d . . .
H32A H 0.4789 0.4489 1.0966 0.085 Uiso 1 1 calc R . .
C33 C 0.4435(5) 0.4421(2) 1.0031(2) 0.0545(14) Uani 1 1 d . . .
H33A H 0.3616 0.4544 1.0061 0.065 Uiso 1 1 calc R . .
C34 C 0.4963(4) 0.4298(2) 0.8062(2) 0.0481(13) Uani 1 1 d . . .
C35 C 0.4655(5) 0.3905(3) 0.7532(3) 0.0711(18) Uani 1 1 d . . .
H35A H 0.4005 0.3604 0.7552 0.085 Uiso 1 1 calc R . .
C36 C 0.5328(6) 0.3970(4) 0.6983(3) 0.095(2) Uani 1 1 d . . .
H36A H 0.5149 0.3690 0.6641 0.114 Uiso 1 1 calc R . .
C37 C 0.6241(6) 0.4423(5) 0.6917(3) 0.106(3) Uani 1 1 d . . .
H37A H 0.6637 0.4475 0.6528 0.127 Uiso 1 1 calc R . .
C38 C 0.6576(5) 0.4807(4) 0.7436(3) 0.088(2) Uani 1 1 d . . .
H38A H 0.7225 0.5107 0.7405 0.106 Uiso 1 1 calc R . .
C39 C 0.5934(4) 0.4741(3) 0.8006(3) 0.0608(15) Uani 1 1 d . . .
H39A H 0.6162 0.4999 0.8356 0.073 Uiso 1 1 calc R . .

loop_
_atom_site_aniso_label
_atom_site_aniso_U_11
_atom_site_aniso_U_22
_atom_site_aniso_U_33
_atom_site_aniso_U_23
_atom_site_aniso_U_13
_atom_site_aniso_U_12
W1 0.04055(8) 0.04955(8) 0.03893(10) -0.01124(8) -0.00444(8) 0.00228(8)
W2 0.03846(8) 0.04129(7) 0.03222(8) -0.00667(8) 0.00608(8) -0.00500(7)
Ge1 0.0374(2) 0.0399(2) 0.0329(2) -0.00672(18) -0.00067(18) 0.00008(17)
Si1 0.0876(10) 0.0361(6) 0.0632(10) -0.0011(7) -0.0195(9) 0.0028(7)
Si2 0.0486(7) 0.0379(6) 0.0558(9) -0.0107(6) 0.0008(6) 0.0003(5)
P1 0.0375(5) 0.0404(5) 0.0328(6) -0.0028(5) -0.0006(5) 0.0060(4)
P2 0.0338(5) 0.0365(5) 0.0343(6) 0.0011(5) 0.0009(4) -0.0022(4)
O1 0.076(3) 0.118(3) 0.082(3) -0.023(3) 0.027(2) -0.018(2)
O2 0.147(4) 0.085(3) 0.104(4) -0.029(3) -0.003(4) 0.052(3)
O3 0.098(3) 0.108(3) 0.062(3) -0.018(2) -0.037(2) -0.008(3)
O4 0.082(3) 0.067(2) 0.139(5) 0.005(3) 0.040(3) -0.010(2)
O5 0.086(3) 0.057(2) 0.105(4) -0.003(2) 0.003(3) -0.002(2)
O6 0.137(4) 0.077(2) 0.061(3) 0.021(2) 0.011(3) -0.022(3)
O7 0.0380(16) 0.110(3) 0.084(3) -0.034(2) -0.0039(19) 0.0064(19)
O8 0.098(3) 0.128(3) 0.066(3) -0.036(3) 0.041(2) -0.010(3)
N1 0.0476(18) 0.0380(17) 0.040(2) -0.0081(16) -0.0046(18) 0.0044(15)
N2 0.0386(17) 0.0339(15) 0.042(2) -0.0036(15) 0.0033(16) -0.0036(14)
C1 0.058(3) 0.088(4) 0.043(3) -0.019(3) 0.000(3) -0.001(3)
C2 0.065(3) 0.070(3) 0.060(4) -0.025(3) -0.008(3) 0.014(3)
C3 0.065(3) 0.060(3) 0.055(3) -0.012(2) -0.018(3) 0.000(3)
C4 0.055(3) 0.053(3) 0.070(4) -0.008(3) 0.005(3) 0.002(2)
C5 0.049(2) 0.052(2) 0.057(3) -0.009(2) -0.004(2) -0.005(2)
C6 0.068(3) 0.059(3) 0.038(3) -0.001(2) 0.006(3) -0.009(2)
C7 0.047(2) 0.062(3) 0.048(3) -0.016(2) 0.005(2) 0.006(2)
C8 0.054(3) 0.073(3) 0.044(3) -0.018(3) 0.016(2) -0.009(2)
C9 0.0342(18) 0.0315(18) 0.031(2) -0.0005(16) 0.0012(17) 0.0005(14)
C10 0.118(5) 0.057(3) 0.091(5) 0.011(3) -0.013(5) -0.031(3)
C11 0.170(7) 0.059(3) 0.140(8) -0.006(4) -0.005(7) 0.040(4)
C12 0.178(7) 0.055(3) 0.086(5) 0.018(3) -0.061(5) -0.019(4)
C13 0.056(3) 0.070(3) 0.107(6) -0.011(3) 0.003(4) 0.018(3)
C14 0.090(4) 0.063(3) 0.059(4) -0.019(3) 0.006(3) -0.011(3)
C15 0.061(3) 0.042(2) 0.101(5) -0.006(3) -0.002(3) -0.007(2)
C16 0.034(2) 0.042(2) 0.050(3) -0.004(2) 0.001(2) -0.0047(17)
C17 0.050(3) 0.072(3) 0.067(4) 0.016(3) 0.006(3) -0.016(3)
C18 0.055(3) 0.091(4) 0.098(5) 0.017(4) 0.015(3) -0.028(3)
C19 0.042(3) 0.071(3) 0.115(6) -0.018(4) -0.010(3) -0.013(3)
C20 0.046(2) 0.074(3) 0.065(4) -0.012(3) -0.015(3) -0.004(2)
C21 0.045(2) 0.049(2) 0.043(3) -0.002(2) -0.003(2) -0.0006(19)
C22 0.051(2) 0.050(2) 0.041(3) 0.009(2) -0.010(2) -0.009(2)
C23 0.081(4) 0.084(3) 0.038(3) 0.004(3) 0.000(3) 0.003(3)
C24 0.122(5) 0.111(5) 0.047(4) 0.004(4) 0.007(4) -0.019(5)
C25 0.192(8) 0.098(5) 0.049(4) 0.029(4) -0.011(5) -0.014(6)
C26 0.140(6) 0.076(4) 0.118(6) 0.045(4) -0.078(5) -0.012(4)
C27 0.077(3) 0.054(3) 0.062(4) -0.001(3) -0.012(3) 0.011(3)
C28 0.054(2) 0.039(2) 0.035(2) 0.0030(18) -0.008(2) -0.0009(18)
C29 0.054(3) 0.071(3) 0.058(3) 0.002(3) -0.011(3) 0.017(2)
C30 0.063(3) 0.098(4) 0.072(4) 0.014(4) -0.023(3) 0.008(3)
C31 0.101(4) 0.088(4) 0.065(4) 0.015(3) -0.049(3) -0.005(4)
C32 0.095(4) 0.073(3) 0.043(3) 0.000(3) -0.013(3) 0.001(3)
C33 0.068(3) 0.056(3) 0.039(3) -0.003(2) -0.007(3) 0.005(2)
C34 0.038(2) 0.063(3) 0.043(3) -0.004(2) 0.001(2) 0.016(2)
C35 0.059(3) 0.111(4) 0.043(3) -0.019(3) 0.001(3) 0.016(3)
C36 0.067(4) 0.168(7) 0.050(4) -0.037(4) 0.002(3) 0.009(4)
C37 0.053(3) 0.220(9) 0.045(3) 0.005(5) 0.009(3) 0.024(5)
C38 0.041(3) 0.153(6) 0.071(4) 0.025(4) 0.015(3) 0.020(3)
C39 0.048(3) 0.082(4) 0.053(3) 0.002(3) 0.007(2) 0.012(3)

loop_
_atom_type_symbol
_atom_type_description
_atom_type_scat_dispersion_real
_atom_type_scat_dispersion_imag
_atom_type_scat_source
C C 0.0033 0.0016 'International Tables Vol C Tables 4.2.6.8 and 6.1.1.4'
H H 0.0000 0.0000 'International Tables Vol C Tables 4.2.6.8 and 6.1.1.4'
N N 0.0061 0.0033 'International Tables Vol C Tables 4.2.6.8 and 6.1.1.4'
O O 0.0106 0.0060 'International Tables Vol C Tables 4.2.6.8 and 6.1.1.4'
P P 0.1023 0.0942 'International Tables Vol C Tables 4.2.6.8 and 6.1.1.4'
Ge Ge 0.1547 1.8001 'International Tables Vol C Tables 4.2.6.8 and 6.1.1.4'
W W -0.8490 6.8722 'International Tables Vol C Tables 4.2.6.8 and 6.1.1.4'
Si Si 0.0817 0.0704 'International Tables Vol C Tables 4.2.6.8 and 6.1.1.4'

loop_
_geom_angle_atom_site_label_1
_geom_angle_atom_site_label_2
_geom_angle_atom_site_label_3
_geom_angle
_geom_angle_site_symmetry_1
_geom_angle_site_symmetry_3
_geom_angle_publ_flag
C3 W1 C2 88.8(2) . . ?
C3 W1 C5 88.9(2) . . ?
C2 W1 C5 177.1(2) . . ?
C3 W1 C1 88.4(2) . . ?
C2 W1 C1 88.9(2) . . ?
C5 W1 C1 89.3(2) . . ?
C3 W1 C4 91.3(2) . . ?
C2 W1 C4 88.4(2) . . ?
C5 W1 C4 93.4(2) . . ?
C1 W1 C4 177.3(2) . . ?
C3 W1 Ge1 176.66(15) . . ?
C2 W1 Ge1 94.24(17) . . ?
C5 W1 Ge1 88.09(16) . . ?
C1 W1 Ge1 92.97(16) . . ?
C4 W1 Ge1 87.52(16) . . ?
C7 W2 C6 90.3(2) . . ?
C7 W2 C8 76.5(2) . . ?
C6 W2 C8 82.1(2) . . ?
C7 W2 N2 117.70(18) . . ?
C6 W2 N2 151.47(18) . . ?
C8 W2 N2 98.49(18) . . ?
C7 W2 C9 117.53(19) . . ?
C6 W2 C9 102.16(18) . . ?
C8 W2 C9 164.96(18) . . ?
N2 W2 C9 70.82(13) . . ?
C7 W2 Ge1 75.11(14) . . ?
C6 W2 Ge1 79.22(15) . . ?
C8 W2 Ge1 145.73(15) . . ?
N2 W2 Ge1 111.54(10) . . ?
C9 W2 Ge1 48.93(10) . . ?
C7 W2 P2 119.58(16) . . ?
C6 W2 P2 136.42(16) . . ?
C8 W2 P2 132.45(16) . . ?
N2 W2 P2 33.98(10) . . ?
C9 W2 P2 37.46(9) . . ?
Ge1 W2 P2 79.16(3) . . ?
N1 Ge1 C9 77.55(15) . . ?
N1 Ge1 W1 123.50(11) . . ?
C9 Ge1 W1 135.60(12) . . ?
N1 Ge1 W2 103.39(11) . . ?
C9 Ge1 W2 56.67(11) . . ?
W1 Ge1 W2 132.513(19) . . ?
N1 Ge1 P1 37.67(10) . . ?
C9 Ge1 P1 41.33(11) . . ?
W1 Ge1 P1 135.93(3) . . ?
W2 Ge1 P1 85.75(3) . . ?
N1 Si1 C11 113.2(3) . . ?
N1 Si1 C10 106.7(2) . . ?
C11 Si1 C10 112.2(4) . . ?
N1 Si1 C12 111.6(2) . . ?
C11 Si1 C12 105.1(4) . . ?
C10 Si1 C12 108.0(4) . . ?
N2 Si2 C14 107.3(2) . . ?
N2 Si2 C13 109.7(2) . . ?
C14 Si2 C13 109.2(3) . . ?
N2 Si2 C15 110.6(2) . . ?
C14 Si2 C15 110.7(3) . . ?
C13 Si2 C15 109.3(3) . . ?
N1 P1 C9 97.42(18) . . ?
N1 P1 C34 112.5(2) . . ?
C9 P1 C34 109.4(2) . . ?
N1 P1 C28 112.8(2) . . ?
C9 P1 C28 117.5(2) . . ?
C34 P1 C28 107.2(2) . . ?
N1 P1 Ge1 49.15(13) . . ?
C9 P1 Ge1 50.33(13) . . ?
C34 P1 Ge1 111.13(16) . . ?
C28 P1 Ge1 141.58(16) . . ?
N2 P2 C9 100.30(19) . . ?
N2 P2 C22 113.2(2) . . ?
C9 P2 C22 112.0(2) . . ?
N2 P2 C16 112.3(2) . . ?
C9 P2 C16 112.43(19) . . ?
C22 P2 C16 106.7(2) . . ?
N2 P2 W2 48.50(12) . . ?
C9 P2 W2 52.86(14) . . ?
C22 P2 W2 118.25(15) . . ?
C16 P2 W2 134.98(17) . . ?
P1 N1 Si1 135.1(2) . . ?
P1 N1 Ge1 93.19(17) . . ?
Si1 N1 Ge1 131.6(2) . . ?
P2 N2 Si2 132.4(2) . . ?
P2 N2 W2 97.51(15) . . ?
Si2 N2 W2 130.0(2) . . ?
O1 C1 W1 175.5(5) . . ?
O2 C2 W1 177.7(6) . . ?
O3 C3 W1 177.4(5) . . ?
O4 C4 W1 177.3(5) . . ?
O5 C5 W1 175.3(5) . . ?
O6 C6 W2 175.2(5) . . ?
O7 C7 W2 176.8(4) . . ?
O8 C8 W2 176.3(5) . . ?
P2 C9 P1 133.3(2) . . ?
P2 C9 Ge1 134.3(2) . . ?
P1 C9 Ge1 88.34(15) . . ?
P2 C9 W2 89.68(16) . . ?
P1 C9 W2 125.6(2) . . ?
Ge1 C9 W2 74.39(13) . . ?
Si1 C10 H10A 109.5 . . ?
Si1 C10 H10B 109.5 . . ?
H10A C10 H10B 109.5 . . ?
Si1 C10 H10C 109.5 . . ?
H10A C10 H10C 109.5 . . ?
H10B C10 H10C 109.5 . . ?
Si1 C11 H11A 109.5 . . ?
Si1 C11 H11B 109.5 . . ?
H11A C11 H11B 109.5 . . ?
Si1 C11 H11C 109.5 . . ?
H11A C11 H11C 109.5 . . ?
H11B C11 H11C 109.5 . . ?
Si1 C12 H12A 109.5 . . ?
Si1 C12 H12B 109.5 . . ?
H12A C12 H12B 109.5 . . ?
Si1 C12 H12C 109.5 . . ?
H12A C12 H12C 109.5 . . ?
H12B C12 H12C 109.5 . . ?
Si2 C13 H13A 109.5 . . ?
Si2 C13 H13B 109.5 . . ?
H13A C13 H13B 109.5 . . ?
Si2 C13 H13C 109.5 . . ?
H13A C13 H13C 109.5 . . ?
H13B C13 H13C 109.5 . . ?
Si2 C14 H14A 109.5 . . ?
Si2 C14 H14B 109.5 . . ?
H14A C14 H14B 109.5 . . ?
Si2 C14 H14C 109.5 . . ?
H14A C14 H14C 109.5 . . ?
H14B C14 H14C 109.5 . . ?
Si2 C15 H15A 109.5 . . ?
Si2 C15 H15B 109.5 . . ?
H15A C15 H15B 109.5 . . ?
Si2 C15 H15C 109.5 . . ?
H15A C15 H15C 109.5 . . ?
H15B C15 H15C 109.5 . . ?
C17 C16 C21 119.2(4) . . ?
C17 C16 P2 122.7(4) . . ?
C21 C16 P2 118.0(3) . . ?
C16 C17 C18 119.9(6) . . ?
C16 C17 H17A 120.0 . . ?
C18 C17 H17A 120.0 . . ?
C19 C18 C17 119.1(6) . . ?
C19 C18 H18A 120.5 . . ?
C17 C18 H18A 120.5 . . ?
C20 C19 C18 121.4(5) . . ?
C20 C19 H19A 119.3 . . ?
C18 C19 H19A 119.3 . . ?
C19 C20 C21 120.4(6) . . ?
C19 C20 H20A 119.8 . . ?
C21 C20 H20A 119.8 . . ?
C20 C21 C16 120.0(5) . . ?
C20 C21 H21A 120.0 . . ?
C16 C21 H21A 120.0 . . ?
C23 C22 C27 117.6(5) . . ?
C23 C22 P2 120.4(4) . . ?
C27 C22 P2 122.0(4) . . ?
C24 C23 C22 119.9(6) . . ?
C24 C23 H23A 120.1 . . ?
C22 C23 H23A 120.1 . . ?
C25 C24 C23 121.7(7) . . ?
C25 C24 H24A 119.2 . . ?
C23 C24 H24A 119.2 . . ?
C26 C25 C24 117.9(7) . . ?
C26 C25 H25A 121.1 . . ?
C24 C25 H25A 121.1 . . ?
C25 C26 C27 124.8(7) . . ?
C25 C26 H26A 117.6 . . ?
C27 C26 H26A 117.6 . . ?
C22 C27 C26 118.1(6) . . ?
C22 C27 H27A 121.0 . . ?
C26 C27 H27A 121.0 . . ?
C33 C28 C29 117.8(5) . . ?
C33 C28 P1 119.8(4) . . ?
C29 C28 P1 122.4(4) . . ?
C30 C29 C28 122.4(5) . . ?
C30 C29 H29A 118.8 . . ?
C28 C29 H29A 118.8 . . ?
C31 C30 C29 117.9(6) . . ?
C31 C30 H30A 121.1 . . ?
C29 C30 H30A 121.1 . . ?
C30 C31 C32 121.3(6) . . ?
C30 C31 H31A 119.3 . . ?
C32 C31 H31A 119.3 . . ?
C33 C32 C31 119.5(6) . . ?
C33 C32 H32A 120.3 . . ?
C31 C32 H32A 120.3 . . ?
C32 C33 C28 121.1(5) . . ?
C32 C33 H33A 119.5 . . ?
C28 C33 H33A 119.5 . . ?
C39 C34 C35 118.2(5) . . ?
C39 C34 P1 121.9(4) . . ?
C35 C34 P1 119.2(4) . . ?
C36 C35 C34 118.9(6) . . ?
C36 C35 H35A 120.5 . . ?
C34 C35 H35A 120.5 . . ?
C37 C36 C35 122.9(7) . . ?
C37 C36 H36A 118.5 . . ?
C35 C36 H36A 118.5 . . ?
C36 C37 C38 119.1(6) . . ?
C36 C37 H37A 120.4 . . ?
C38 C37 H37A 120.4 . . ?
C37 C38 C39 119.3(6) . . ?
C37 C38 H38A 120.3 . . ?
C39 C38 H38A 120.3 . . ?
C34 C39 C38 121.3(6) . . ?
C34 C39 H39A 119.4 . . ?
C38 C39 H39A 119.4 . . ?

loop_
_geom_bond_atom_site_label_1
_geom_bond_atom_site_label_2
_geom_bond_distance
_geom_bond_site_symmetry_2
_geom_bond_publ_flag
W1 C3 1.979(5) . ?
W1 C2 2.008(5) . ?
W1 C5 2.040(5) . ?
W1 C1 2.054(6) . ?
W1 C4 2.064(6) . ?
W1 Ge1 2.6001(6) . ?
W2 C7 1.946(5) . ?
W2 C6 1.982(5) . ?
W2 C8 1.987(5) . ?
W2 N2 2.149(3) . ?
W2 C9 2.267(4) . ?
W2 Ge1 2.6133(5) . ?
W2 P2 2.8440(11) . ?
Ge1 N1 2.013(4) . ?
Ge1 C9 2.046(4) . ?
Ge1 P1 2.6567(12) . ?
Si1 N1 1.737(4) . ?
Si1 C11 1.772(8) . ?
Si1 C10 1.850(7) . ?
Si1 C12 1.876(7) . ?
Si2 N2 1.758(3) . ?
Si2 C14 1.857(6) . ?
Si2 C13 1.868(6) . ?
Si2 C15 1.885(5) . ?
P1 N1 1.626(4) . ?
P1 C9 1.755(4) . ?
P1 C34 1.798(5) . ?
P1 C28 1.811(5) . ?
P2 N2 1.603(4) . ?
P2 C9 1.730(4) . ?
P2 C22 1.803(5) . ?
P2 C16 1.805(4) . ?
O1 C1 1.131(7) . ?
O2 C2 1.146(7) . ?
O3 C3 1.149(7) . ?
O4 C4 1.129(7) . ?
O5 C5 1.145(6) . ?
O6 C6 1.133(6) . ?
O7 C7 1.142(6) . ?
O8 C8 1.149(7) . ?
C10 H10A 0.9600 . ?
C10 H10B 0.9600 . ?
C10 H10C 0.9600 . ?
C11 H11A 0.9600 . ?
C11 H11B 0.9600 . ?
C11 H11C 0.9600 . ?
C12 H12A 0.9600 . ?
C12 H12B 0.9600 . ?
C12 H12C 0.9600 . ?
C13 H13A 0.9600 . ?
C13 H13B 0.9600 . ?
C13 H13C 0.9600 . ?
C14 H14A 0.9600 . ?
C14 H14B 0.9600 . ?
C14 H14C 0.9600 . ?
C15 H15A 0.9600 . ?
C15 H15B 0.9600 . ?
C15 H15C 0.9600 . ?
C16 C17 1.388(7) . ?
C16 C21 1.399(7) . ?
C17 C18 1.401(8) . ?
C17 H17A 0.9300 . ?
C18 C19 1.379(9) . ?
C18 H18A 0.9300 . ?
C19 C20 1.355(9) . ?
C19 H19A 0.9300 . ?
C20 C21 1.381(6) . ?
C20 H20A 0.9300 . ?
C21 H21A 0.9300 . ?
C22 C23 1.401(8) . ?
C22 C27 1.406(7) . ?
C23 C24 1.401(9) . ?
C23 H23A 0.9300 . ?
C24 C25 1.393(9) . ?
C24 H24A 0.9300 . ?
C25 C26 1.281(9) . ?
C25 H25A 0.9300 . ?
C26 C27 1.431(9) . ?
C26 H26A 0.9300 . ?
C27 H27A 0.9300 . ?
C28 C33 1.365(7) . ?
C28 C29 1.389(7) . ?
C29 C30 1.377(8) . ?
C29 H29A 0.9300 . ?
C30 C31 1.350(9) . ?
C30 H30A 0.9300 . ?
C31 C32 1.388(9) . ?
C31 H31A 0.9300 . ?
C32 C33 1.364(8) . ?
C32 H32A 0.9300 . ?
C33 H33A 0.9300 . ?
C34 C39 1.385(7) . ?
C34 C35 1.401(8) . ?
C35 C36 1.370(9) . ?
C35 H35A 0.9300 . ?
C36 C37 1.353(9) . ?
C36 H36A 0.9300 . ?
C37 C38 1.378(9) . ?
C37 H37A 0.9300 . ?
C38 C39 1.391(8) . ?
C38 H38A 0.9300 . ?
C39 H39A 0.9300 . ?

loop_
_geom_torsion_atom_site_label_1
_geom_torsion_atom_site_label_2
_geom_torsion_atom_site_label_3
_geom_torsion_atom_site_label_4
_geom_torsion
_geom_torsion_site_symmetry_1
_geom_torsion_site_symmetry_2
_geom_torsion_site_symmetry_3
_geom_torsion_site_symmetry_4
_geom_torsion_publ_flag
C3 W1 Ge1 N1 170(3) . . . . ?
C2 W1 Ge1 N1 13.3(2) . . . . ?
C5 W1 Ge1 N1 -164.95(19) . . . . ?
C1 W1 Ge1 N1 -75.8(2) . . . . ?
C4 W1 Ge1 N1 101.52(19) . . . . ?
C3 W1 Ge1 C9 -82(3) . . . . ?
C2 W1 Ge1 C9 121.2(2) . . . . ?
C5 W1 Ge1 C9 -57.1(2) . . . . ?
C1 W1 Ge1 C9 32.1(2) . . . . ?
C4 W1 Ge1 C9 -150.6(2) . . . . ?
C3 W1 Ge1 W2 0(3) . . . . ?
C2 W1 Ge1 W2 -156.26(17) . . . . ?
C5 W1 Ge1 W2 25.48(14) . . . . ?
C1 W1 Ge1 W2 114.64(17) . . . . ?
C4 W1 Ge1 W2 -68.05(14) . . . . ?
C3 W1 Ge1 P1 -143(3) . . . . ?
C2 W1 Ge1 P1 60.38(17) . . . . ?
C5 W1 Ge1 P1 -117.88(15) . . . . ?
C1 W1 Ge1 P1 -28.71(17) . . . . ?
C4 W1 Ge1 P1 148.59(15) . . . . ?
C7 W2 Ge1 N1 -144.95(19) . . . . ?
C6 W2 Ge1 N1 -51.7(2) . . . . ?
C8 W2 Ge1 N1 -109.8(3) . . . . ?
N2 W2 Ge1 N1 100.72(15) . . . . ?
C9 W2 Ge1 N1 65.06(17) . . . . ?
P2 W2 Ge1 N1 90.23(11) . . . . ?
C7 W2 Ge1 C9 150.0(2) . . . . ?
C6 W2 Ge1 C9 -116.8(2) . . . . ?
C8 W2 Ge1 C9 -174.9(3) . . . . ?
N2 W2 Ge1 C9 35.66(16) . . . . ?
P2 W2 Ge1 C9 25.17(13) . . . . ?
C7 W2 Ge1 W1 26.13(16) . . . . ?
C6 W2 Ge1 W1 119.37(16) . . . . ?
C8 W2 Ge1 W1 61.2(3) . . . . ?
N2 W2 Ge1 W1 -88.21(10) . . . . ?
C9 W2 Ge1 W1 -123.87(13) . . . . ?
P2 W2 Ge1 W1 -98.70(3) . . . . ?
C7 W2 Ge1 P1 -178.47(16) . . . . ?
C6 W2 Ge1 P1 -85.23(16) . . . . ?
C8 W2 Ge1 P1 -143.4(3) . . . . ?
N2 W2 Ge1 P1 67.19(10) . . . . ?
C9 W2 Ge1 P1 31.54(13) . . . . ?
P2 W2 Ge1 P1 56.71(3) . . . . ?
C9 Ge1 P1 N1 159.9(3) . . . . ?
W1 Ge1 P1 N1 -87.73(19) . . . . ?
W2 Ge1 P1 N1 118.45(18) . . . . ?
N1 Ge1 P1 C9 -159.9(3) . . . . ?
W1 Ge1 P1 C9 112.39(19) . . . . ?
W2 Ge1 P1 C9 -41.44(18) . . . . ?
N1 Ge1 P1 C34 102.0(3) . . . . ?
C9 Ge1 P1 C34 -98.1(3) . . . . ?
W1 Ge1 P1 C34 14.28(18) . . . . ?
W2 Ge1 P1 C34 -139.54(17) . . . . ?
N1 Ge1 P1 C28 -74.5(3) . . . . ?
C9 Ge1 P1 C28 85.4(3) . . . . ?
W1 Ge1 P1 C28 -162.2(2) . . . . ?
W2 Ge1 P1 C28 43.9(2) . . . . ?
C7 W2 P2 N2 96.6(2) . . . . ?
C6 W2 P2 N2 -136.1(3) . . . . ?
C8 W2 P2 N2 -2.4(3) . . . . ?
C9 W2 P2 N2 -165.8(3) . . . . ?
Ge1 W2 P2 N2 162.37(18) . . . . ?
C7 W2 P2 C9 -97.6(2) . . . . ?
C6 W2 P2 C9 29.7(3) . . . . ?
C8 W2 P2 C9 163.4(3) . . . . ?
N2 W2 P2 C9 165.8(3) . . . . ?
Ge1 W2 P2 C9 -31.82(18) . . . . ?
C7 W2 P2 C22 -0.4(2) . . . . ?
C6 W2 P2 C22 126.9(3) . . . . ?
C8 W2 P2 C22 -99.4(3) . . . . ?
N2 W2 P2 C22 -96.9(2) . . . . ?
C9 W2 P2 C22 97.2(3) . . . . ?
Ge1 W2 P2 C22 65.43(18) . . . . ?
C7 W2 P2 C16 177.0(3) . . . . ?
C6 W2 P2 C16 -55.7(3) . . . . ?
C8 W2 P2 C16 78.0(3) . . . . ?
N2 W2 P2 C16 80.4(3) . . . . ?
C9 W2 P2 C16 -85.4(3) . . . . ?
Ge1 W2 P2 C16 -117.2(2) . . . . ?
C9 P1 N1 Si1 -161.3(3) . . . . ?
C34 P1 N1 Si1 84.1(4) . . . . ?
C28 P1 N1 Si1 -37.3(4) . . . . ?
Ge1 P1 N1 Si1 -176.8(4) . . . . ?
C9 P1 N1 Ge1 15.5(2) . . . . ?
C34 P1 N1 Ge1 -99.1(2) . . . . ?
C28 P1 N1 Ge1 139.50(18) . . . . ?
C11 Si1 N1 P1 -69.8(5) . . . . ?
C10 Si1 N1 P1 166.3(4) . . . . ?
C12 Si1 N1 P1 48.5(5) . . . . ?
C11 Si1 N1 Ge1 114.4(4) . . . . ?
C10 Si1 N1 Ge1 -9.4(4) . . . . ?
C12 Si1 N1 Ge1 -127.2(4) . . . . ?
C9 Ge1 N1 P1 -13.45(17) . . . . ?
W1 Ge1 N1 P1 123.55(12) . . . . ?
W2 Ge1 N1 P1 -64.34(16) . . . . ?
C9 Ge1 N1 Si1 163.5(3) . . . . ?
W1 Ge1 N1 Si1 -59.5(3) . . . . ?
W2 Ge1 N1 Si1 112.7(3) . . . . ?
P1 Ge1 N1 Si1 177.0(4) . . . . ?
C9 P2 N2 Si2 165.1(3) . . . . ?
C22 P2 N2 Si2 -75.4(3) . . . . ?
C16 P2 N2 Si2 45.5(4) . . . . ?
W2 P2 N2 Si2 176.6(4) . . . . ?
C9 P2 N2 W2 -11.5(2) . . . . ?
C22 P2 N2 W2 108.0(2) . . . . ?
C16 P2 N2 W2 -131.05(18) . . . . ?
C14 Si2 N2 P2 -116.5(3) . . . . ?
C13 Si2 N2 P2 125.0(4) . . . . ?
C15 Si2 N2 P2 4.4(4) . . . . ?
C14 Si2 N2 W2 59.1(3) . . . . ?
C13 Si2 N2 W2 -59.4(4) . . . . ?
C15 Si2 N2 W2 180.0(3) . . . . ?
C7 W2 N2 P2 -102.6(2) . . . . ?
C6 W2 N2 P2 89.1(4) . . . . ?
C8 W2 N2 P2 178.2(2) . . . . ?
C9 W2 N2 P2 9.09(16) . . . . ?
Ge1 W2 N2 P2 -18.65(18) . . . . ?
C7 W2 N2 Si2 80.6(3) . . . . ?
C6 W2 N2 Si2 -87.6(4) . . . . ?
C8 W2 N2 Si2 1.5(3) . . . . ?
C9 W2 N2 Si2 -167.6(3) . . . . ?
Ge1 W2 N2 Si2 164.6(2) . . . . ?
P2 W2 N2 Si2 -176.7(4) . . . . ?
C3 W1 C1 O1 -1(7) . . . . ?
C2 W1 C1 O1 88(7) . . . . ?
C5 W1 C1 O1 -90(7) . . . . ?
C4 W1 C1 O1 82(9) . . . . ?
Ge1 W1 C1 O1 -178(100) . . . . ?
C3 W1 C2 O2 56(13) . . . . ?
C5 W1 C2 O2 17(16) . . . . ?
C1 W1 C2 O2 -33(13) . . . . ?
C4 W1 C2 O2 147(13) . . . . ?
Ge1 W1 C2 O2 -126(13) . . . . ?
C2 W1 C3 O3 -88(11) . . . . ?
C5 W1 C3 O3 90(11) . . . . ?
C1 W1 C3 O3 0(11) . . . . ?
C4 W1 C3 O3 -177(100) . . . . ?
Ge1 W1 C3 O3 115(10) . . . . ?
C3 W1 C4 O4 85(12) . . . . ?
C2 W1 C4 O4 -4(12) . . . . ?
C5 W1 C4 O4 174(100) . . . . ?
C1 W1 C4 O4 2(15) . . . . ?
Ge1 W1 C4 O4 -98(12) . . . . ?
C3 W1 C5 O5 -23(5) . . . . ?
C2 W1 C5 O5 15(8) . . . . ?
C1 W1 C5 O5 65(5) . . . . ?
C4 W1 C5 O5 -115(5) . . . . ?
Ge1 W1 C5 O5 158(5) . . . . ?
C7 W2 C6 O6 -113(6) . . . . ?
C8 W2 C6 O6 -37(6) . . . . ?
N2 W2 C6 O6 56(6) . . . . ?
C9 W2 C6 O6 128(6) . . . . ?
Ge1 W2 C6 O6 172(6) . . . . ?
P2 W2 C6 O6 110(6) . . . . ?
C6 W2 C7 O7 154(8) . . . . ?
C8 W2 C7 O7 72(8) . . . . ?
N2 W2 C7 O7 -21(8) . . . . ?
C9 W2 C7 O7 -102(8) . . . . ?
Ge1 W2 C7 O7 -128(8) . . . . ?
P2 W2 C7 O7 -60(8) . . . . ?
C7 W2 C8 O8 28(9) . . . . ?
C6 W2 C8 O8 -64(9) . . . . ?
N2 W2 C8 O8 145(9) . . . . ?
C9 W2 C8 O8 -172(8) . . . . ?
Ge1 W2 C8 O8 -7(9) . . . . ?
P2 W2 C8 O8 146(8) . . . . ?
N2 P2 C9 P1 -131.9(3) . . . . ?
C22 P2 C9 P1 107.8(4) . . . . ?
C16 P2 C9 P1 -12.4(4) . . . . ?
W2 P2 C9 P1 -142.7(4) . . . . ?
N2 P2 C9 Ge1 78.3(3) . . . . ?
C22 P2 C9 Ge1 -42.0(4) . . . . ?
C16 P2 C9 Ge1 -162.1(3) . . . . ?
W2 P2 C9 Ge1 67.6(3) . . . . ?
N2 P2 C9 W2 10.76(19) . . . . ?
C22 P2 C9 W2 -109.5(2) . . . . ?
C16 P2 C9 W2 130.3(2) . . . . ?
N1 P1 C9 P2 -174.1(4) . . . . ?
C34 P1 C9 P2 -57.0(4) . . . . ?
C28 P1 C9 P2 65.4(4) . . . . ?
Ge1 P1 C9 P2 -158.9(4) . . . . ?
N1 P1 C9 Ge1 -15.2(2) . . . . ?
C34 P1 C9 Ge1 101.8(2) . . . . ?
C28 P1 C9 Ge1 -135.72(19) . . . . ?
N1 P1 C9 W2 54.2(3) . . . . ?
C34 P1 C9 W2 171.2(2) . . . . ?
C28 P1 C9 W2 -66.3(3) . . . . ?
Ge1 P1 C9 W2 69.4(2) . . . . ?
N1 Ge1 C9 P2 170.9(4) . . . . ?
W1 Ge1 C9 P2 45.3(4) . . . . ?
W2 Ge1 C9 P2 -73.7(3) . . . . ?
P1 Ge1 C9 P2 158.5(4) . . . . ?
N1 Ge1 C9 P1 12.43(16) . . . . ?
W1 Ge1 C9 P1 -113.19(14) . . . . ?
W2 Ge1 C9 P1 127.8(2) . . . . ?
N1 Ge1 C9 W2 -115.40(15) . . . . ?
W1 Ge1 C9 W2 118.98(11) . . . . ?
P1 Ge1 C9 W2 -127.8(2) . . . . ?
C7 W2 C9 P2 103.6(2) . . . . ?
C6 W2 C9 P2 -159.6(2) . . . . ?
C8 W2 C9 P2 -54.5(8) . . . . ?
N2 W2 C9 P2 -8.34(15) . . . . ?
Ge1 W2 C9 P2 136.6(2) . . . . ?
C7 W2 C9 P1 -109.3(3) . . . . ?
C6 W2 C9 P1 -12.5(3) . . . . ?
C8 W2 C9 P1 92.6(7) . . . . ?
N2 W2 C9 P1 138.8(3) . . . . ?
Ge1 W2 C9 P1 -76.3(2) . . . . ?
P2 W2 C9 P1 147.1(4) . . . . ?
C7 W2 C9 Ge1 -33.0(2) . . . . ?
C6 W2 C9 Ge1 63.80(19) . . . . ?
C8 W2 C9 Ge1 168.9(7) . . . . ?
N2 W2 C9 Ge1 -144.97(16) . . . . ?
P2 W2 C9 Ge1 -136.6(2) . . . . ?
N2 P2 C16 C17 -130.6(4) . . . . ?
C9 P2 C16 C17 117.2(4) . . . . ?
C22 P2 C16 C17 -6.0(5) . . . . ?
W2 P2 C16 C17 176.4(3) . . . . ?
N2 P2 C16 C21 51.6(4) . . . . ?
C9 P2 C16 C21 -60.7(4) . . . . ?
C22 P2 C16 C21 176.1(3) . . . . ?
W2 P2 C16 C21 -1.4(5) . . . . ?
C21 C16 C17 C18 3.2(8) . . . . ?
P2 C16 C17 C18 -174.7(4) . . . . ?
C16 C17 C18 C19 -2.8(9) . . . . ?
C17 C18 C19 C20 1.7(10) . . . . ?
C18 C19 C20 C21 -1.0(9) . . . . ?
C19 C20 C21 C16 1.4(8) . . . . ?
C17 C16 C21 C20 -2.5(7) . . . . ?
P2 C16 C21 C20 175.5(4) . . . . ?
N2 P2 C22 C23 -169.8(4) . . . . ?
C9 P2 C22 C23 -57.3(5) . . . . ?
C16 P2 C22 C23 66.1(5) . . . . ?
W2 P2 C22 C23 -115.9(4) . . . . ?
N2 P2 C22 C27 9.4(5) . . . . ?
C9 P2 C22 C27 121.9(4) . . . . ?
C16 P2 C22 C27 -114.7(4) . . . . ?
W2 P2 C22 C27 63.3(4) . . . . ?
C27 C22 C23 C24 3.1(8) . . . . ?
P2 C22 C23 C24 -177.7(5) . . . . ?
C22 C23 C24 C25 -2.4(11) . . . . ?
C23 C24 C25 C26 0.7(13) . . . . ?
C24 C25 C26 C27 0.2(13) . . . . ?
C23 C22 C27 C26 -2.2(8) . . . . ?
P2 C22 C27 C26 178.5(5) . . . . ?
C25 C26 C27 C22 0.6(11) . . . . ?
N1 P1 C28 C33 -71.2(4) . . . . ?
C9 P1 C28 C33 40.9(4) . . . . ?
C34 P1 C28 C33 164.4(4) . . . . ?
Ge1 P1 C28 C33 -19.0(5) . . . . ?
N1 P1 C28 C29 110.0(4) . . . . ?
C9 P1 C28 C29 -137.9(4) . . . . ?
C34 P1 C28 C29 -14.4(5) . . . . ?
Ge1 P1 C28 C29 162.2(3) . . . . ?
C33 C28 C29 C30 -1.3(8) . . . . ?
P1 C28 C29 C30 177.6(5) . . . . ?
C28 C29 C30 C31 1.0(9) . . . . ?
C29 C30 C31 C32 1.1(10) . . . . ?
C30 C31 C32 C33 -3.0(10) . . . . ?
C31 C32 C33 C28 2.6(8) . . . . ?
C29 C28 C33 C32 -0.6(7) . . . . ?
P1 C28 C33 C32 -179.4(4) . . . . ?
N1 P1 C34 C39 -176.6(4) . . . . ?
C9 P1 C34 C39 76.4(4) . . . . ?
C28 P1 C34 C39 -52.0(5) . . . . ?
Ge1 P1 C34 C39 130.2(4) . . . . ?
N1 P1 C34 C35 13.0(5) . . . . ?
C9 P1 C34 C35 -94.1(5) . . . . ?
C28 P1 C34 C35 137.5(4) . . . . ?
Ge1 P1 C34 C35 -40.2(5) . . . . ?
C39 C34 C35 C36 0.4(8) . . . . ?
P1 C34 C35 C36 171.2(5) . . . . ?
C34 C35 C36 C37 -3.5(11) . . . . ?
C35 C36 C37 C38 4.7(12) . . . . ?
C36 C37 C38 C39 -2.8(11) . . . . ?
C35 C34 C39 C38 1.4(8) . . . . ?
P1 C34 C39 C38 -169.2(5) . . . . ?
C37 C38 C39 C34 -0.2(10) . . . . ?
